data_7225176
loop_
_publ_author_name
'Kundu, Subrata'
'Nagapradeep, N.'
'Mohapatra, Balaram'
'Biswas, Sourav'
'Verma, Sandeep'
'Chandrasekhar, Vadapalli'

_publ_section_title
;
 Organostannoxane-supported nucleobase arrays: synthesis and
 supramolecular structures of polymeric and molecular organotin complexes
 containing guanine, uracil and 2-aminopurine
;
_journal_issue 25
_journal_name_full CrystEngComm
_journal_page_first 4807
_journal_paper_doi 10.1039/C6CE00719H
_journal_volume 18
_journal_year 2016
_chemical_formula_moiety 'C34 H62 N4 O9 Sn2'
_chemical_formula_sum 'C34 H62 N4 O9 Sn2'
_chemical_formula_weight 908.26
_chemical_name_systematic
; 
 ? 
;
_space_group_IT_number 14
_symmetry_cell_setting monoclinic
_symmetry_space_group_name_Hall '-P 2ybc'
_symmetry_space_group_name_H-M 'P 1 21/c 1'
_atom_sites_solution_hydrogens geom
_atom_sites_solution_primary direct
_atom_sites_solution_secondary difmap
_audit_creation_method SHELXL-97
_audit_update_record
;
2015-12-31 deposited with the CCDC.
2016-05-11 downloaded from the CCDC.
;
_cell_angle_alpha 90.00
_cell_angle_beta 111.7970(10)
_cell_angle_gamma 90.00
_cell_formula_units_Z 4
_cell_length_a 16.6335(8)
_cell_length_b 18.0945(9)
_cell_length_c 15.1131(8)
_cell_measurement_reflns_used 9112
_cell_measurement_temperature 100(2)
_cell_measurement_theta_max 28.31
_cell_measurement_theta_min 2.56
_cell_volume 4223.5(4)
_computing_cell_refinement 'Bruker SAINT'
_computing_data_collection 'Bruker APEX2'
_computing_data_reduction 'Bruker SAINT'
_computing_molecular_graphics 'Bruker SHELXTL'
_computing_publication_material 'Bruker SHELXTL'
_computing_structure_refinement 'SHELXL-2014 (Sheldrick 2014)'
_computing_structure_solution 'SHELXS-97 (Sheldrick 2008)'
_diffrn_ambient_temperature 100(2)
_diffrn_measured_fraction_theta_full 0.999
_diffrn_measured_fraction_theta_max 0.999
_diffrn_measurement_device_type 'Bruker APEX-II CCD'
_diffrn_measurement_method '\f and \w scans'
_diffrn_radiation_monochromator graphite
_diffrn_radiation_source 'fine-focus sealed tube'
_diffrn_radiation_type MoK\a
_diffrn_radiation_wavelength 0.71073
_diffrn_reflns_av_R_equivalents 0.0256
_diffrn_reflns_av_sigmaI/netI 0.0218
_diffrn_reflns_limit_h_max 20
_diffrn_reflns_limit_h_min -18
_diffrn_reflns_limit_k_max 21
_diffrn_reflns_limit_k_min -18
_diffrn_reflns_limit_l_max 18
_diffrn_reflns_limit_l_min -18
_diffrn_reflns_number 29097
_diffrn_reflns_theta_full 25.50
_diffrn_reflns_theta_max 25.50
_diffrn_reflns_theta_min 2.25
_exptl_absorpt_coefficient_mu 1.233
_exptl_absorpt_correction_T_max 0.852
_exptl_absorpt_correction_T_min 0.831
_exptl_absorpt_correction_type empirical
_exptl_absorpt_process_details sadabs
_exptl_crystal_colour colourless
_exptl_crystal_density_diffrn 1.428
_exptl_crystal_density_method 'not measured'
_exptl_crystal_description block
_exptl_crystal_F_000 1864
_exptl_crystal_size_max 0.15
_exptl_crystal_size_mid 0.14
_exptl_crystal_size_min 0.13
_refine_diff_density_max 2.010
_refine_diff_density_min -1.778
_refine_diff_density_rms 0.091
_refine_ls_extinction_method none
_refine_ls_goodness_of_fit_ref 1.043
_refine_ls_hydrogen_treatment mixed
_refine_ls_matrix_type full
_refine_ls_number_parameters 425
_refine_ls_number_reflns 7861
_refine_ls_number_restraints 0
_refine_ls_restrained_S_all 1.043
_refine_ls_R_factor_all 0.0408
_refine_ls_R_factor_gt 0.0341
_refine_ls_shift/su_max 0.002
_refine_ls_shift/su_mean 0.000
_refine_ls_structure_factor_coef Fsqd
_refine_ls_weighting_details 'calc w=1/[\s^2^(Fo^2^)+(0.0350P)^2^+11.8291P] where P=(Fo^2^+2Fc^2^)/3'
_refine_ls_weighting_scheme calc
_refine_ls_wR_factor_gt 0.0827
_refine_ls_wR_factor_ref 0.0863
_reflns_number_gt 6844
_reflns_number_total 7861
_reflns_threshold_expression >2sigma(I)
_cod_data_source_file c6ce00719h2.cif
_cod_data_source_block complex4
_cod_depositor_comments
;
The following automatic conversions were performed:

'_symmetry_cell_setting' value 'Monoclinic' changed to 'monoclinic'
according to
/usr/data/users/saulius/crontab/automatic-downloads/rss-feeds/RSC/lib/dictionaries/cif_core.dic
dictionary named 'cif_core.dic' version 2.4.2 from 2011-04-26.

Automatic conversion script
Id: cif_fix_values 4268 2015-11-12 08:31:59Z antanas 

 Adding full bibliography for 7225173--7225177.cif.
;
_cod_original_sg_symbol_H-M 'P 21/c'
_cod_database_code 7225176

loop_
_symmetry_equiv_pos_as_xyz
'x, y, z'
'-x, y+1/2, -z+1/2'
'-x, -y, -z'
'x, -y-1/2, z-1/2'

loop_
_atom_site_label
_atom_site_type_symbol
_atom_site_fract_x
_atom_site_fract_y
_atom_site_fract_z
_atom_site_U_iso_or_equiv
_atom_site_adp_type
_atom_site_occupancy
_atom_site_symmetry_multiplicity
_atom_site_calc_flag
_atom_site_refinement_flags
Sn1 Sn 0.900766(14) 0.869843(12) 0.278107(17) 0.02029(7) Uani 1 1 d .
Sn2 Sn 0.509511(14) 0.625065(12) 0.123331(18) 0.02181(8) Uani 1 1 d .
O5 O 0.83403(15) 0.79041(14) 0.16361(19) 0.0301(6) Uani 1 1 d .
O6 O 0.95666(15) 0.73493(14) 0.1708(2) 0.0320(6) Uani 1 1 d .
O2 O 0.62371(15) 0.57867(14) 0.05866(19) 0.0283(6) Uani 1 1 d .
O4 O 0.86517(17) 0.49948(15) 0.0173(3) 0.0499(9) Uani 1 1 d .
O5A O 0.40990(15) 0.65967(13) 0.17479(18) 0.0259(5) Uani 1 1 d .
O6A O 0.31731(15) 0.58709(13) 0.06364(19) 0.0270(6) Uani 1 1 d .
O2A O 0.04496(16) 0.60667(18) 0.0966(2) 0.0411(6) Uani 1 1 d .
O4A O 0.21070(18) 0.76042(17) 0.3327(2) 0.0450(8) Uani 1 1 d .
N1 N 0.74235(18) 0.66183(16) 0.0992(2) 0.0252(4) Uani 1 1 d .
H1 H 0.7163 0.6978 0.1144 0.030 Uiso 1 1 calc R
N3 N 0.74443(18) 0.54232(16) 0.0361(2) 0.0252(4) Uani 1 1 d .
H3 H 0.7183 0.5021 0.0112 0.030 Uiso 1 1 calc R
O7 O 0.96057(17) 0.94989(16) 0.4040(2) 0.0404(7) Uani 1 1 d .
H7A H 0.9625 0.9930 0.3825 0.061 Uiso 1 1 d R
H7B H 0.9295 0.9505 0.4377 0.061 Uiso 1 1 d R
N1A N 0.18681(17) 0.62024(16) 0.1190(2) 0.0235(6) Uani 1 1 d .
H1A H 0.1824 0.5883 0.0753 0.028 Uiso 1 1 calc R
C16 C 0.7744(2) 0.9101(2) 0.2621(3) 0.0309(8) Uani 1 1 d .
H16A H 0.7420 0.8699 0.2756 0.037 Uiso 1 1 calc R
H16B H 0.7810 0.9484 0.3092 0.037 Uiso 1 1 calc R
C17 C 0.7211(2) 0.9415(2) 0.1629(3) 0.0382(10) Uani 1 1 d .
H17A H 0.7197 0.9052 0.1152 0.046 Uiso 1 1 calc R
H17B H 0.6620 0.9492 0.1586 0.046 Uiso 1 1 calc R
C18 C 0.7552(3) 1.0128(3) 0.1404(4) 0.0477(11) Uani 1 1 d .
H18A H 0.8136 1.0048 0.1429 0.057 Uiso 1 1 calc R
H18B H 0.7581 1.0487 0.1892 0.057 Uiso 1 1 calc R
C19 C 0.7009(4) 1.0448(3) 0.0434(4) 0.0651(15) Uani 1 1 d .
H19A H 0.6966 1.0093 -0.0054 0.098 Uiso 1 1 calc R
H19B H 0.7279 1.0890 0.0326 0.098 Uiso 1 1 calc R
H19C H 0.6440 1.0563 0.0417 0.098 Uiso 1 1 calc R
C12 C 0.9736(2) 0.9282(2) 0.2106(3) 0.0331(9) Uani 1 1 d .
H12A H 0.9464 0.9202 0.1425 0.040 Uiso 1 1 calc R
H12B H 0.9694 0.9806 0.2218 0.040 Uiso 1 1 calc R
C13 C 1.0682(3) 0.9088(2) 0.2409(3) 0.0393(10) Uani 1 1 d .
H13A H 1.0732 0.8589 0.2200 0.047 Uiso 1 1 calc R
H13B H 1.0944 0.9096 0.3099 0.047 Uiso 1 1 calc R
C14 C 1.1181(3) 0.9611(3) 0.2009(4) 0.0458(11) Uani 1 1 d .
H14A H 1.1181 1.0102 0.2267 0.055 Uiso 1 1 calc R
H14B H 1.0889 0.9640 0.1322 0.055 Uiso 1 1 calc R
C15 C 1.2127(3) 0.9360(3) 0.2248(5) 0.0671(16) Uani 1 1 d .
H15A H 1.2413 0.9315 0.2926 0.101 Uiso 1 1 calc R
H15B H 1.2424 0.9718 0.2012 0.101 Uiso 1 1 calc R
H15C H 1.2130 0.8890 0.1954 0.101 Uiso 1 1 calc R
C7 C 0.8782(2) 0.7373(2) 0.1504(3) 0.0247(7) Uani 1 1 d .
C6 C 0.8256(2) 0.66918(19) 0.1076(3) 0.0252(4) Uani 1 1 d .
C2 C 0.6973(2) 0.59344(19) 0.0645(3) 0.0242(7) Uani 1 1 d .
C4 C 0.8288(2) 0.5492(2) 0.0436(3) 0.0301(8) Uani 1 1 d .
C5 C 0.8681(2) 0.61342(19) 0.0815(3) 0.0252(4) Uani 1 1 d .
H5 H 0.9260 0.6200 0.0901 0.030 Uiso 1 1 calc R
C8 C 0.9520(2) 0.7831(2) 0.3790(3) 0.0311(8) Uani 1 1 d .
H8A H 0.9357 0.7923 0.4334 0.037 Uiso 1 1 calc R
H8B H 0.9251 0.7370 0.3502 0.037 Uiso 1 1 calc R
C9 C 1.0499(3) 0.7737(2) 0.4147(3) 0.0365(9) Uani 1 1 d .
H9A H 1.0770 0.8188 0.4468 0.044 Uiso 1 1 calc R
H9B H 1.0667 0.7669 0.3603 0.044 Uiso 1 1 calc R
C10 C 1.0844(3) 0.7084(3) 0.4833(4) 0.0533(12) Uani 1 1 d .
H10A H 1.1465 0.7140 0.5157 0.064 Uiso 1 1 calc R
H10B H 1.0586 0.7101 0.5312 0.064 Uiso 1 1 calc R
C11 C 1.0663(4) 0.6345(3) 0.4357(4) 0.0636(15) Uani 1 1 d .
H11A H 1.0049 0.6266 0.4082 0.095 Uiso 1 1 calc R
H11B H 1.0926 0.5966 0.4819 0.095 Uiso 1 1 calc R
H11C H 1.0899 0.6329 0.3866 0.095 Uiso 1 1 calc R
C28 C 0.5122(2) 0.50989(19) 0.1562(3) 0.0247(7) Uani 1 1 d .
H28A H 0.4783 0.4839 0.0982 0.030 Uiso 1 1 calc R
H28B H 0.5715 0.4929 0.1748 0.030 Uiso 1 1 calc R
C29 C 0.4793(3) 0.4867(2) 0.2339(3) 0.0361(9) Uani 1 1 d .
H29A H 0.5145 0.5103 0.2932 0.043 Uiso 1 1 calc R
H29B H 0.4203 0.5042 0.2170 0.043 Uiso 1 1 calc R
C30 C 0.4810(3) 0.4032(2) 0.2496(3) 0.0378(10) Uani 1 1 d .
H30A H 0.4516 0.3923 0.2928 0.045 Uiso 1 1 calc R
H30B H 0.4487 0.3795 0.1892 0.045 Uiso 1 1 calc R
C31 C 0.5711(3) 0.3699(2) 0.2897(3) 0.0372(9) Uani 1 1 d .
H31A H 0.5981 0.3748 0.2438 0.056 Uiso 1 1 calc R
H31B H 0.5672 0.3186 0.3035 0.056 Uiso 1 1 calc R
H31C H 0.6051 0.3954 0.3471 0.056 Uiso 1 1 calc R
C20 C 0.4509(2) 0.6643(2) -0.0196(3) 0.0279(8) Uani 1 1 d .
H20A H 0.4467 0.6231 -0.0622 0.033 Uiso 1 1 calc R
H20B H 0.3923 0.6798 -0.0297 0.033 Uiso 1 1 calc R
C21 C 0.4960(2) 0.7280(2) -0.0491(3) 0.0309(8) Uani 1 1 d .
H21A H 0.5571 0.7165 -0.0300 0.037 Uiso 1 1 calc R
H21B H 0.4721 0.7324 -0.1180 0.037 Uiso 1 1 calc R
C22 C 0.4867(3) 0.8012(2) -0.0060(3) 0.0381(9) Uani 1 1 d .
H22A H 0.5159 0.7986 0.0627 0.046 Uiso 1 1 calc R
H22B H 0.4258 0.8106 -0.0197 0.046 Uiso 1 1 calc R
C23 C 0.5246(3) 0.8653(2) -0.0444(4) 0.0472(11) Uani 1 1 d .
H23A H 0.5850 0.8565 -0.0303 0.071 Uiso 1 1 calc R
H23B H 0.5177 0.9106 -0.0150 0.071 Uiso 1 1 calc R
H23C H 0.4947 0.8689 -0.1122 0.071 Uiso 1 1 calc R
C7A C 0.3355(2) 0.63081(18) 0.1303(3) 0.0224(7) Uani 1 1 d .
C6A C 0.2659(2) 0.65361(18) 0.1659(3) 0.0224(7) Uani 1 1 d .
C2A C 0.1155(2) 0.6362(3) 0.1395(3) 0.0411(6) Uani 1 1 d .
N3A N 0.12807(18) 0.68610(17) 0.2105(2) 0.0277(7) Uani 1 1 d .
H3A H 0.0830 0.6984 0.2221 0.033 Uiso 1 1 calc R
C4A C 0.2069(2) 0.7200(2) 0.2673(3) 0.0315(9) Uani 1 1 d .
C5A C 0.2780(2) 0.7009(2) 0.2377(3) 0.0284(8) Uani 1 1 d .
H5A H 0.3324 0.7217 0.2689 0.034 Uiso 1 1 calc R
C24 C 0.6048(2) 0.6884(2) 0.2327(3) 0.0280(8) Uani 1 1 d .
H24A H 0.6297 0.7247 0.2030 0.034 Uiso 1 1 calc R
H24B H 0.5766 0.7150 0.2689 0.034 Uiso 1 1 calc R
C25 C 0.6778(2) 0.6411(2) 0.3012(3) 0.0317(9) Uani 1 1 d .
H25A H 0.6528 0.6053 0.3314 0.038 Uiso 1 1 calc R
H25B H 0.7051 0.6139 0.2647 0.038 Uiso 1 1 calc R
C26 C 0.7469(3) 0.6849(3) 0.3784(3) 0.0409(10) Uani 1 1 d .
H26A H 0.7204 0.7103 0.4173 0.049 Uiso 1 1 calc R
H26B H 0.7706 0.7221 0.3487 0.049 Uiso 1 1 calc R
C27 C 0.8202(3) 0.6358(3) 0.4422(3) 0.0472(11) Uani 1 1 d .
H27A H 0.7974 0.6001 0.4737 0.071 Uiso 1 1 calc R
H27B H 0.8628 0.6657 0.4890 0.071 Uiso 1 1 calc R
H27C H 0.8467 0.6106 0.4040 0.071 Uiso 1 1 calc R

loop_
_atom_site_aniso_label
_atom_site_aniso_U_11
_atom_site_aniso_U_22
_atom_site_aniso_U_33
_atom_site_aniso_U_23
_atom_site_aniso_U_13
_atom_site_aniso_U_12
Sn1 0.01495(12) 0.02025(12) 0.02744(14) -0.00805(9) 0.00991(10) -0.00344(8)
Sn2 0.01452(12) 0.02071(13) 0.03423(15) -0.00716(10) 0.01373(10) -0.00229(8)
O5 0.0185(12) 0.0310(14) 0.0402(16) -0.0187(12) 0.0104(11) -0.0025(10)
O6 0.0144(12) 0.0352(14) 0.0459(16) -0.0163(12) 0.0106(11) -0.0044(10)
O2 0.0152(12) 0.0315(13) 0.0433(16) -0.0135(12) 0.0169(11) -0.0039(10)
O4 0.0233(14) 0.0319(15) 0.107(3) -0.0343(17) 0.0388(17) -0.0086(12)
O5A 0.0167(12) 0.0250(12) 0.0412(15) -0.0096(11) 0.0169(11) -0.0026(10)
O6A 0.0201(12) 0.0259(13) 0.0409(15) -0.0096(11) 0.0182(11) -0.0038(10)
O2A 0.0143(9) 0.0704(17) 0.0420(14) -0.0284(12) 0.0144(9) -0.0063(10)
O4A 0.0265(14) 0.0573(19) 0.057(2) -0.0320(16) 0.0218(14) -0.0100(13)
N1 0.0164(7) 0.0258(8) 0.0378(10) -0.0105(7) 0.0151(7) -0.0027(6)
N3 0.0164(7) 0.0258(8) 0.0378(10) -0.0105(7) 0.0151(7) -0.0027(6)
O7 0.0284(14) 0.0446(17) 0.0484(18) -0.0254(14) 0.0147(13) -0.0076(12)
N1A 0.0145(14) 0.0298(16) 0.0297(16) -0.0066(13) 0.0125(12) 0.0002(11)
C16 0.0193(18) 0.033(2) 0.045(2) -0.0079(17) 0.0171(17) -0.0023(15)
C17 0.0230(19) 0.041(2) 0.048(3) -0.0105(19) 0.0098(18) 0.0059(17)
C18 0.034(2) 0.051(3) 0.054(3) 0.005(2) 0.011(2) 0.006(2)
C19 0.059(3) 0.068(4) 0.064(4) 0.014(3) 0.019(3) 0.024(3)
C12 0.0249(19) 0.043(2) 0.034(2) 0.0060(18) 0.0133(17) -0.0014(16)
C13 0.030(2) 0.042(2) 0.050(3) 0.000(2) 0.021(2) -0.0046(18)
C14 0.040(2) 0.041(2) 0.068(3) 0.000(2) 0.033(2) -0.0074(19)
C15 0.045(3) 0.060(3) 0.111(5) 0.008(3) 0.045(3) -0.004(2)
C7 0.0179(17) 0.0296(19) 0.0268(19) -0.0098(15) 0.0086(15) -0.0027(14)
C6 0.0164(7) 0.0258(8) 0.0378(10) -0.0105(7) 0.0151(7) -0.0027(6)
C2 0.0181(17) 0.0267(18) 0.032(2) -0.0082(15) 0.0146(15) -0.0021(14)
C4 0.0201(18) 0.0267(19) 0.050(2) -0.0107(17) 0.0210(17) -0.0029(15)
C5 0.0164(7) 0.0258(8) 0.0378(10) -0.0105(7) 0.0151(7) -0.0027(6)
C8 0.036(2) 0.0271(19) 0.038(2) -0.0030(16) 0.0226(18) -0.0003(16)
C9 0.033(2) 0.042(2) 0.035(2) 0.0004(18) 0.0136(18) 0.0056(18)
C10 0.053(3) 0.058(3) 0.048(3) 0.014(2) 0.019(2) 0.021(2)
C11 0.070(4) 0.059(3) 0.072(4) 0.017(3) 0.039(3) 0.011(3)
C28 0.0197(17) 0.0218(17) 0.035(2) -0.0042(15) 0.0127(15) 0.0014(13)
C29 0.037(2) 0.032(2) 0.051(3) 0.0009(18) 0.030(2) 0.0054(17)
C30 0.038(2) 0.032(2) 0.053(3) 0.0044(19) 0.028(2) 0.0034(17)
C31 0.043(2) 0.034(2) 0.038(2) -0.0001(18) 0.018(2) 0.0052(18)
C20 0.0216(18) 0.0266(18) 0.038(2) -0.0034(16) 0.0144(16) 0.0023(14)
C21 0.0236(18) 0.038(2) 0.033(2) -0.0025(17) 0.0133(16) -0.0004(16)
C22 0.044(2) 0.031(2) 0.044(2) -0.0007(18) 0.021(2) -0.0014(18)
C23 0.048(3) 0.041(2) 0.051(3) 0.002(2) 0.017(2) -0.012(2)
C7A 0.0176(16) 0.0185(16) 0.036(2) -0.0011(15) 0.0154(15) 0.0009(13)
C6A 0.0159(16) 0.0212(16) 0.033(2) 0.0010(14) 0.0124(15) 0.0021(13)
C2A 0.0143(9) 0.0704(17) 0.0420(14) -0.0284(12) 0.0144(9) -0.0063(10)
N3A 0.0144(14) 0.0383(18) 0.0346(18) -0.0119(14) 0.0139(13) -0.0016(12)
C4A 0.0223(18) 0.036(2) 0.040(2) -0.0111(18) 0.0160(17) -0.0022(16)
C5A 0.0158(17) 0.0309(19) 0.041(2) -0.0096(16) 0.0127(16) -0.0028(14)
C24 0.0190(17) 0.0295(19) 0.040(2) -0.0142(16) 0.0157(16) -0.0045(14)
C25 0.029(2) 0.037(2) 0.035(2) -0.0081(17) 0.0190(18) -0.0063(16)
C26 0.027(2) 0.052(3) 0.045(3) -0.013(2) 0.0144(19) -0.0117(19)
C27 0.037(2) 0.065(3) 0.036(2) 0.000(2) 0.010(2) -0.014(2)

loop_
_atom_type_symbol
_atom_type_description
_atom_type_scat_dispersion_real
_atom_type_scat_dispersion_imag
_atom_type_scat_source
C C 0.0033 0.0016 'International Tables Vol C Tables 4.2.6.8 and 6.1.1.4'
H H 0.0000 0.0000 'International Tables Vol C Tables 4.2.6.8 and 6.1.1.4'
N N 0.0061 0.0033 'International Tables Vol C Tables 4.2.6.8 and 6.1.1.4'
O O 0.0106 0.0060 'International Tables Vol C Tables 4.2.6.8 and 6.1.1.4'
Sn Sn -0.6537 1.4246 'International Tables Vol C Tables 4.2.6.8 and 6.1.1.4'

loop_
_geom_angle_atom_site_label_1
_geom_angle_atom_site_label_2
_geom_angle_atom_site_label_3
_geom_angle
C12 Sn1 C8 124.05(14)
C12 Sn1 C16 118.92(15)
C8 Sn1 C16 116.33(15)
C12 Sn1 O5 99.06(13)
C8 Sn1 O5 91.86(13)
C16 Sn1 O5 86.90(12)
C12 Sn1 O7 86.30(14)
C8 Sn1 O7 86.38(14)
C16 Sn1 O7 89.13(12)
O5 Sn1 O7 174.41(10)
C20 Sn2 C28 121.43(14)
C20 Sn2 C24 122.03(15)
C28 Sn2 C24 113.29(15)
C20 Sn2 O5A 98.31(12)
C28 Sn2 O5A 98.68(11)
C24 Sn2 O5A 90.80(11)
C7 O5 Sn1 117.7(2)
C7A O5A Sn2 114.4(2)
C6 N1 C2 119.8(3)
C6 N1 H1 120.1
C2 N1 H1 120.1
C4 N3 C2 126.6(3)
C4 N3 H3 116.7
C2 N3 H3 116.7
Sn1 O7 H7A 109.2
Sn1 O7 H7B 109.4
H7A O7 H7B 109.5
C2A N1A C6A 122.2(3)
C2A N1A H1A 118.9
C6A N1A H1A 118.9
C17 C16 Sn1 114.8(2)
C17 C16 H16A 108.6
Sn1 C16 H16A 108.6
C17 C16 H16B 108.6
Sn1 C16 H16B 108.6
H16A C16 H16B 107.5
C18 C17 C16 114.2(3)
C18 C17 H17A 108.7
C16 C17 H17A 108.7
C18 C17 H17B 108.7
C16 C17 H17B 108.7
H17A C17 H17B 107.6
C17 C18 C19 114.1(4)
C17 C18 H18A 108.7
C19 C18 H18A 108.7
C17 C18 H18B 108.7
C19 C18 H18B 108.7
H18A C18 H18B 107.6
C18 C19 H19A 109.5
C18 C19 H19B 109.5
H19A C19 H19B 109.5
C18 C19 H19C 109.5
H19A C19 H19C 109.5
H19B C19 H19C 109.5
C13 C12 Sn1 117.0(3)
C13 C12 H12A 108.1
Sn1 C12 H12A 108.1
C13 C12 H12B 108.1
Sn1 C12 H12B 108.1
H12A C12 H12B 107.3
C12 C13 C14 113.3(4)
C12 C13 H13A 108.9
C14 C13 H13A 108.9
C12 C13 H13B 108.9
C14 C13 H13B 108.9
H13A C13 H13B 107.7
C13 C14 C15 112.4(4)
C13 C14 H14A 109.1
C15 C14 H14A 109.1
C13 C14 H14B 109.1
C15 C14 H14B 109.1
H14A C14 H14B 107.9
C14 C15 H15A 109.5
C14 C15 H15B 109.5
H15A C15 H15B 109.5
C14 C15 H15C 109.5
H15A C15 H15C 109.5
H15B C15 H15C 109.5
O6 C7 O5 127.7(3)
O6 C7 C6 118.2(3)
O5 C7 C6 114.1(3)
N1 C6 C5 121.4(3)
N1 C6 C7 122.1(3)
C5 C6 C7 116.5(3)
O2 C2 N3 120.0(3)
O2 C2 N1 125.9(3)
N3 C2 N1 114.2(3)
O4 C4 C5 123.2(3)
O4 C4 N3 121.2(3)
C5 C4 N3 115.6(3)
C4 C5 C6 122.4(3)
C4 C5 H5 118.8
C6 C5 H5 118.8
C9 C8 Sn1 115.2(3)
C9 C8 H8A 108.5
Sn1 C8 H8A 108.5
C9 C8 H8B 108.5
Sn1 C8 H8B 108.5
H8A C8 H8B 107.5
C8 C9 C10 114.0(4)
C8 C9 H9A 108.7
C10 C9 H9A 108.7
C8 C9 H9B 108.7
C10 C9 H9B 108.7
H9A C9 H9B 107.6
C11 C10 C9 114.0(4)
C11 C10 H10A 108.8
C9 C10 H10A 108.8
C11 C10 H10B 108.8
C9 C10 H10B 108.8
H10A C10 H10B 107.7
C10 C11 H11A 109.5
C10 C11 H11B 109.5
H11A C11 H11B 109.5
C10 C11 H11C 109.5
H11A C11 H11C 109.5
H11B C11 H11C 109.5
C29 C28 Sn2 117.7(2)
C29 C28 H28A 107.9
Sn2 C28 H28A 107.9
C29 C28 H28B 107.9
Sn2 C28 H28B 107.9
H28A C28 H28B 107.2
C30 C29 C28 113.6(3)
C30 C29 H29A 108.9
C28 C29 H29A 108.9
C30 C29 H29B 108.9
C28 C29 H29B 108.9
H29A C29 H29B 107.7
C31 C30 C29 114.4(3)
C31 C30 H30A 108.7
C29 C30 H30A 108.7
C31 C30 H30B 108.7
C29 C30 H30B 108.7
H30A C30 H30B 107.6
C30 C31 H31A 109.5
C30 C31 H31B 109.5
H31A C31 H31B 109.5
C30 C31 H31C 109.5
H31A C31 H31C 109.5
H31B C31 H31C 109.5
C21 C20 Sn2 117.1(3)
C21 C20 H20A 108.0
Sn2 C20 H20A 108.0
C21 C20 H20B 108.0
Sn2 C20 H20B 108.0
H20A C20 H20B 107.3
C22 C21 C20 113.3(3)
C22 C21 H21A 108.9
C20 C21 H21A 108.9
C22 C21 H21B 108.9
C20 C21 H21B 108.9
H21A C21 H21B 107.7
C21 C22 C23 112.1(3)
C21 C22 H22A 109.2
C23 C22 H22A 109.2
C21 C22 H22B 109.2
C23 C22 H22B 109.2
H22A C22 H22B 107.9
C22 C23 H23A 109.5
C22 C23 H23B 109.5
H23A C23 H23B 109.5
C22 C23 H23C 109.5
H23A C23 H23C 109.5
H23B C23 H23C 109.5
O6A C7A O5A 126.1(3)
O6A C7A C6A 118.9(3)
O5A C7A C6A 115.0(3)
C5A C6A N1A 121.7(3)
C5A C6A C7A 124.1(3)
N1A C6A C7A 114.1(3)
O2A C2A N3A 122.7(3)
O2A C2A N1A 121.8(3)
N3A C2A N1A 115.4(3)
C2A N3A C4A 127.2(3)
C2A N3A H3A 116.4
C4A N3A H3A 116.4
O4A C4A N3A 120.9(3)
O4A C4A C5A 126.3(3)
N3A C4A C5A 112.8(3)
C6A C5A C4A 120.4(3)
C6A C5A H5A 119.8
C4A C5A H5A 119.8
C25 C24 Sn2 113.2(2)
C25 C24 H24A 108.9
Sn2 C24 H24A 108.9
C25 C24 H24B 108.9
Sn2 C24 H24B 108.9
H24A C24 H24B 107.7
C26 C25 C24 114.2(3)
C26 C25 H25A 108.7
C24 C25 H25A 108.7
C26 C25 H25B 108.7
C24 C25 H25B 108.7
H25A C25 H25B 107.6
C25 C26 C27 112.3(4)
C25 C26 H26A 109.1
C27 C26 H26A 109.1
C25 C26 H26B 109.1
C27 C26 H26B 109.1
H26A C26 H26B 107.9
C26 C27 H27A 109.5
C26 C27 H27B 109.5
H27A C27 H27B 109.5
C26 C27 H27C 109.5
H27A C27 H27C 109.5
H27B C27 H27C 109.5

loop_
_geom_bond_atom_site_label_1
_geom_bond_atom_site_label_2
_geom_bond_distance
Sn1 C12 2.131(4)
Sn1 C8 2.133(4)
Sn1 C16 2.152(3)
Sn1 O5 2.206(2)
Sn1 O7 2.302(3)
Sn2 C20 2.135(4)
Sn2 C28 2.139(3)
Sn2 C24 2.148(3)
Sn2 O5A 2.168(2)
O5 C7 1.270(4)
O6 C7 1.226(4)
O2 C2 1.223(4)
O4 C4 1.229(4)
O5A C7A 1.280(4)
O6A C7A 1.228(4)
O2A C2A 1.233(5)
O4A C4A 1.212(5)
N1 C6 1.350(4)
N1 C2 1.441(4)
N1 H1 0.8600
N3 C4 1.371(4)
N3 C2 1.380(4)
N3 H3 0.8600
O7 H7A 0.8505
O7 H7B 0.8504
N1A C2A 1.363(4)
N1A C6A 1.380(4)
N1A H1A 0.8600
C16 C17 1.538(6)
C16 H16A 0.9700
C16 H16B 0.9700
C17 C18 1.498(6)
C17 H17A 0.9700
C17 H17B 0.9700
C18 C19 1.523(7)
C18 H18A 0.9700
C18 H18B 0.9700
C19 H19A 0.9600
C19 H19B 0.9600
C19 H19C 0.9600
C12 C13 1.509(5)
C12 H12A 0.9700
C12 H12B 0.9700
C13 C14 1.525(6)
C13 H13A 0.9700
C13 H13B 0.9700
C14 C15 1.546(6)
C14 H14A 0.9700
C14 H14B 0.9700
C15 H15A 0.9600
C15 H15B 0.9600
C15 H15C 0.9600
C7 C6 1.510(5)
C6 C5 1.371(5)
C4 C5 1.351(5)
C5 H5 0.9300
C8 C9 1.522(5)
C8 H8A 0.9700
C8 H8B 0.9700
C9 C10 1.535(6)
C9 H9A 0.9700
C9 H9B 0.9700
C10 C11 1.495(7)
C10 H10A 0.9700
C10 H10B 0.9700
C11 H11A 0.9600
C11 H11B 0.9600
C11 H11C 0.9600
C28 C29 1.527(5)
C28 H28A 0.9700
C28 H28B 0.9700
C29 C30 1.527(5)
C29 H29A 0.9700
C29 H29B 0.9700
C30 C31 1.518(6)
C30 H30A 0.9700
C30 H30B 0.9700
C31 H31A 0.9600
C31 H31B 0.9600
C31 H31C 0.9600
C20 C21 1.529(5)
C20 H20A 0.9700
C20 H20B 0.9700
C21 C22 1.509(5)
C21 H21A 0.9700
C21 H21B 0.9700
C22 C23 1.535(6)
C22 H22A 0.9700
C22 H22B 0.9700
C23 H23A 0.9600
C23 H23B 0.9600
C23 H23C 0.9600
C7A C6A 1.504(4)
C6A C5A 1.336(5)
C2A N3A 1.357(5)
N3A C4A 1.413(5)
N3A H3A 0.8600
C4A C5A 1.454(5)
C5A H5A 0.9300
C24 C25 1.531(5)
C24 H24A 0.9700
C24 H24B 0.9700
C25 C26 1.521(5)
C25 H25A 0.9700
C25 H25B 0.9700
C26 C27 1.529(6)
C26 H26A 0.9700
C26 H26B 0.9700
C27 H27A 0.9600
C27 H27B 0.9600
C27 H27C 0.9600

loop_
_geom_torsion_atom_site_label_1
_geom_torsion_atom_site_label_2
_geom_torsion_atom_site_label_3
_geom_torsion_atom_site_label_4
_geom_torsion
C12 Sn1 O5 C7 74.2(3)
C8 Sn1 O5 C7 -50.7(3)
C16 Sn1 O5 C7 -167.0(3)
O7 Sn1 O5 C7 -122.2(10)
C20 Sn2 O5A C7A 60.5(3)
C28 Sn2 O5A C7A -63.3(3)
C24 Sn2 O5A C7A -177.0(3)
C12 Sn1 C16 C17 37.7(3)
C8 Sn1 C16 C17 -151.5(3)
O5 Sn1 C16 C17 -60.9(3)
O7 Sn1 C16 C17 123.0(3)
Sn1 C16 C17 C18 -69.4(4)
C16 C17 C18 C19 -178.4(4)
C8 Sn1 C12 C13 -3.3(4)
C16 Sn1 C12 C13 166.8(3)
O5 Sn1 C12 C13 -101.7(3)
O7 Sn1 C12 C13 79.8(3)
Sn1 C12 C13 C14 -171.0(3)
C12 C13 C14 C15 -174.5(4)
Sn1 O5 C7 O6 -24.7(5)
Sn1 O5 C7 C6 153.1(2)
C2 N1 C6 C5 1.7(6)
C2 N1 C6 C7 -175.3(3)
O6 C7 C6 N1 167.7(4)
O5 C7 C6 N1 -10.3(5)
O6 C7 C6 C5 -9.5(5)
O5 C7 C6 C5 172.6(3)
C4 N3 C2 O2 -175.9(4)
C4 N3 C2 N1 4.3(6)
C6 N1 C2 O2 175.8(4)
C6 N1 C2 N3 -4.5(5)
C2 N3 C4 O4 178.8(4)
C2 N3 C4 C5 -1.0(6)
O4 C4 C5 C6 177.9(4)
N3 C4 C5 C6 -2.3(6)
N1 C6 C5 C4 1.9(6)
C7 C6 C5 C4 179.1(4)
C12 Sn1 C8 C9 10.7(4)
C16 Sn1 C8 C9 -159.6(3)
O5 Sn1 C8 C9 112.9(3)
O7 Sn1 C8 C9 -72.4(3)
Sn1 C8 C9 C10 -177.0(3)
C8 C9 C10 C11 73.8(5)
C20 Sn2 C28 C29 -128.3(3)
C24 Sn2 C28 C29 71.7(3)
O5A Sn2 C28 C29 -22.9(3)
Sn2 C28 C29 C30 178.0(3)
C28 C29 C30 C31 66.6(5)
C28 Sn2 C20 C21 -141.5(2)
C24 Sn2 C20 C21 16.8(3)
O5A Sn2 C20 C21 113.0(3)
Sn2 C20 C21 C22 -72.6(4)
C20 C21 C22 C23 -174.3(4)
Sn2 O5A C7A O6A -0.2(5)
Sn2 O5A C7A C6A 179.3(2)
C2A N1A C6A C5A 3.4(6)
C2A N1A C6A C7A -177.7(4)
O6A C7A C6A C5A -179.8(4)
O5A C7A C6A C5A 0.7(5)
O6A C7A C6A N1A 1.3(5)
O5A C7A C6A N1A -178.2(3)
C6A N1A C2A O2A 179.3(4)
C6A N1A C2A N3A -1.2(6)
O2A C2A N3A C4A 176.3(4)
N1A C2A N3A C4A -3.2(7)
C2A N3A C4A O4A -175.4(4)
C2A N3A C4A C5A 4.9(6)
N1A C6A C5A C4A -1.4(6)
C7A C6A C5A C4A 179.9(3)
O4A C4A C5A C6A 177.9(4)
N3A C4A C5A C6A -2.4(6)
C20 Sn2 C24 C25 -141.6(2)
C28 Sn2 C24 C25 18.3(3)
O5A Sn2 C24 C25 118.1(3)
Sn2 C24 C25 C26 179.1(3)
C24 C25 C26 C27 -177.5(3)
